data_4508582
loop_
_publ_author_name
'Camerel, Franck'
'Le Helloco, Guillaume'
'Guizouarn, Thierry'
'Jeannin, Olivier'
'Fourmigu\'e, Marc'
'Fr\;ackowiak, Arkadiusz'
'Olejniczak, Iwona'
'\'Swietlik, Roman'
'Marino, Andrea'
'Collet, Eric'
'Toupet, Loic'
'Auban-Senzier, Pascale'
'Canadell, Enric'

_publ_section_title
;
 Correlation between Metal--Insulator Transition and Hydrogen-Bonding
 Network in the Organic Metal
 \d-(BEDT-TTF)4[2,6-Anthracene-bis(sulfonate)]&#x00B7;(H2O)4
;
_journal_issue 11
_journal_name_full 'Crystal Growth &amp; Design'
_journal_page_first 5135
_journal_paper_doi 10.1021/cg401416h
_journal_volume 13
_journal_year 2013
_chemical_formula_moiety '     C10 H6 O6 S2, 4(C10 H8 S8), 4(O)'
_chemical_formula_sum 'C50 H38 O10 S34'
_chemical_formula_weight 1889.18
_chemical_name_systematic
; 
 ? 
;
_space_group_IT_number 14
_symmetry_cell_setting monoclinic
_symmetry_space_group_name_Hall '-P 2yab'
_symmetry_space_group_name_H-M 'P 1 21/a 1'
_atom_sites_solution_hydrogens geom
_atom_sites_solution_primary direct
_atom_sites_solution_secondary difmap
_audit_creation_method SHELXL-97
_cell_angle_alpha 90.00
_cell_angle_beta 101.297(3)
_cell_angle_gamma 90.00
_cell_formula_units_Z 2
_cell_length_a 14.8206(14)
_cell_length_b 13.3595(12)
_cell_length_c 18.0157(18)
_cell_measurement_reflns_used 9968
_cell_measurement_temperature 150(2)
_cell_measurement_theta_max 27.50
_cell_measurement_theta_min 2.31
_cell_volume 3497.9(6)
_computing_cell_refinement 'Bruker SMART'
_computing_data_collection 'Bruker SAINT'
_computing_data_reduction 'Bruker SAINT'
_computing_molecular_graphics 'Ortep-3 for Windows (Farrugia, 1997)'
_computing_publication_material 'WinGX publication routines (Farrugia, 1999)'
_computing_structure_refinement 'SHELXL-97 (Sheldrick, 1997)'
_computing_structure_solution 'SIR97 (Altomare et al., 1999)'
_diffrn_ambient_temperature 150(2)
_diffrn_detector 'CCD plate'
_diffrn_measured_fraction_theta_full 0.996
_diffrn_measured_fraction_theta_max 0.996
_diffrn_measurement_device_type 'APEXII, Bruker-AXS'
_diffrn_measurement_method 'CCD rotation images, thin slices'
_diffrn_radiation_monochromator graphite
_diffrn_radiation_source 'fine-focus sealed tube'
_diffrn_radiation_type MoK\a
_diffrn_radiation_wavelength 0.71073
_diffrn_reflns_av_R_equivalents 0.0275
_diffrn_reflns_av_sigmaI/netI 0.0228
_diffrn_reflns_limit_h_max 19
_diffrn_reflns_limit_h_min -19
_diffrn_reflns_limit_k_max 17
_diffrn_reflns_limit_k_min -16
_diffrn_reflns_limit_l_max 23
_diffrn_reflns_limit_l_min -23
_diffrn_reflns_number 33453
_diffrn_reflns_theta_full 27.53
_diffrn_reflns_theta_max 27.53
_diffrn_reflns_theta_min 1.15
_exptl_absorpt_coefficient_mu 1.087
_exptl_absorpt_correction_T_max 0.813
_exptl_absorpt_correction_T_min 0.760
_exptl_absorpt_correction_type multi-scan
_exptl_absorpt_process_details
;
  [Sheldrick, G.M. (2002). SADABS Bruker AXS Inc., Madison, Wisconsin, USA]
;
_exptl_crystal_colour black
_exptl_crystal_density_diffrn 1.793
_exptl_crystal_density_method 'not measured'
_exptl_crystal_description prism
_exptl_crystal_F_000 1924
_exptl_crystal_size_max 0.32
_exptl_crystal_size_mid 0.21
_exptl_crystal_size_min 0.19
_refine_diff_density_max 2.944
_refine_diff_density_min -1.018
_refine_diff_density_rms 0.189
_refine_ls_extinction_method none
_refine_ls_goodness_of_fit_ref 1.061
_refine_ls_hydrogen_treatment constr
_refine_ls_matrix_type full
_refine_ls_number_parameters 444
_refine_ls_number_reflns 8023
_refine_ls_number_restraints 31
_refine_ls_restrained_S_all 1.061
_refine_ls_R_factor_all 0.0754
_refine_ls_R_factor_gt 0.0652
_refine_ls_shift/su_max 0.001
_refine_ls_shift/su_mean 0.000
_refine_ls_structure_factor_coef Fsqd
_refine_ls_weighting_details 'calc w=1/[\s^2^(Fo^2^)+(0.1269P)^2^+12.8988P] where P=(Fo^2^+2Fc^2^)/3'
_refine_ls_weighting_scheme calc
_refine_ls_wR_factor_gt 0.1946
_refine_ls_wR_factor_ref 0.2110
_reflns_number_gt 6804
_reflns_number_total 8023
_reflns_threshold_expression >2sigma(I)
_cod_data_source_file cg401416h_si_002.cif
_cod_data_source_block ET4NBS
_cod_original_sg_symbol_H-M P21/a
_cod_original_formula_sum '    C50 H38 O10 S34 '
_cod_database_code 4508582

loop_
_symmetry_equiv_pos_as_xyz
'x, y, z'
'-x+1/2, y+1/2, -z'
'-x, -y, -z'
'x-1/2, -y-1/2, z'

loop_
_atom_site_label
_atom_site_type_symbol
_atom_site_fract_x
_atom_site_fract_y
_atom_site_fract_z
_atom_site_U_iso_or_equiv
_atom_site_adp_type
_atom_site_occupancy
_atom_site_symmetry_multiplicity
_atom_site_calc_flag
_atom_site_refinement_flags
_atom_site_disorder_assembly
_atom_site_disorder_group
S1A S 0.66356(8) 0.25146(7) 1.11262(5) 0.0232(2) Uani 1 1 d . . .
S2A S 0.65087(7) 0.29528(7) 1.27246(5) 0.0209(2) Uani 1 1 d . . .
S3A S 0.62323(8) 0.54302(7) 1.21145(6) 0.0234(2) Uani 1 1 d . . .
S4A S 0.64959(9) 0.46285(8) 1.06503(6) 0.0263(3) Uani 1 1 d . . .
S5A S 0.63922(8) 0.39096(7) 0.89005(5) 0.0235(2) Uani 1 1 d . . .
S6A S 0.58213(8) 0.34660(8) 0.72678(5) 0.0230(2) Uani 1 1 d . . .
S7A S 0.59811(7) 0.09762(7) 0.78425(5) 0.0211(2) Uani 1 1 d . . .
S8A S 0.64934(8) 0.18054(8) 0.93972(5) 0.0235(2) Uani 1 1 d . . .
S1B S 0.89915(8) 0.18292(7) 1.06437(5) 0.0232(2) Uani 1 1 d . B .
S2B S 0.90868(8) 0.10057(8) 1.21767(6) 0.0237(2) Uani 1 1 d . B .
S3B S 0.92640(8) 0.35292(8) 1.27372(5) 0.0252(2) Uani 1 1 d . . .
S4B S 0.91057(8) 0.39202(7) 1.11100(5) 0.0234(2) Uani 1 1 d . B .
S5B S 0.89041(8) 0.46187(7) 0.93701(5) 0.0223(2) Uani 1 1 d . . .
S6B S 0.86574(8) 0.54560(7) 0.78401(6) 0.0242(2) Uani 1 1 d . . .
S7B S 0.85389(7) 0.29328(7) 0.72643(5) 0.0193(2) Uani 1 1 d . . .
S8B S 0.88178(8) 0.25265(7) 0.89040(5) 0.0237(2) Uani 1 1 d . . .
S1D S 0.78877(16) 0.21581(15) 0.50298(8) 0.0377(5) Uani 0.841(5) 1 d PD A 1
O1D O 0.8422(3) 0.3067(3) 0.5051(2) 0.0558(9) Uani 0.841(5) 1 d PD A 1
O2D O 0.7216(3) 0.2048(4) 0.4336(2) 0.0558(9) Uani 0.841(5) 1 d PD A 1
O3D O 0.7501(3) 0.2021(4) 0.5699(2) 0.0558(9) Uani 0.841(5) 1 d PD A 1
S1E S 0.7568(7) 0.1891(9) 0.4986(5) 0.0377(5) Uani 0.159(5) 1 d PD A 2
O1E O 0.6736(12) 0.1561(17) 0.4487(10) 0.0558(9) Uani 0.159(5) 1 d PD A 2
O2E O 0.7913(17) 0.2827(13) 0.4750(12) 0.0558(9) Uani 0.159(5) 1 d PD A 2
O3E O 0.7494(18) 0.189(2) 0.5774(6) 0.0558(9) Uani 0.159(5) 1 d PD A 2
C1 C 0.9552(4) 0.1304(4) 0.5056(2) 0.0316(10) Uani 1 1 d . . .
H1 H 0.9775 0.1972 0.5105 0.038 Uiso 1 1 calc R . .
C2 C 0.8641(4) 0.1125(4) 0.5008(2) 0.0329(10) Uani 1 1 d D . .
C3 C 0.8288(4) 0.0134(4) 0.4945(3) 0.0371(11) Uani 1 1 d . A .
H3 H 0.7649 0.0021 0.4919 0.044 Uiso 1 1 calc R . .
C4 C 0.8872(4) -0.0662(4) 0.4921(3) 0.0347(11) Uani 1 1 d . . .
H4 H 0.8632 -0.1324 0.4873 0.042 Uiso 1 1 calc R A .
C5 C 0.9826(3) -0.0504(3) 0.4966(2) 0.0281(9) Uani 1 1 d . . .
C1A C 0.6476(3) 0.3367(3) 1.0375(2) 0.0206(8) Uani 1 1 d . . .
C2A C 0.6449(3) 0.3403(3) 1.1805(2) 0.0180(7) Uani 1 1 d . . .
C3A C 0.7004(3) 0.4056(3) 1.3238(2) 0.0247(9) Uani 1 1 d . . .
H3A1 H 0.7120 0.3913 1.3788 0.030 Uiso 1 1 calc R . .
H3A2 H 0.7603 0.4205 1.3098 0.030 Uiso 1 1 calc R . .
C4A C 0.6386(3) 0.4972(3) 1.3077(2) 0.0243(8) Uani 1 1 d . . .
H4A1 H 0.6650 0.5515 1.3426 0.029 Uiso 1 1 calc R . .
H4A2 H 0.5775 0.4804 1.3187 0.029 Uiso 1 1 calc R . .
C5A C 0.6376(3) 0.4368(3) 1.1585(2) 0.0187(7) Uani 1 1 d . . .
C6A C 0.6426(3) 0.3070(3) 0.9654(2) 0.0208(8) Uani 1 1 d . . .
C7A C 0.6078(3) 0.2998(3) 0.8188(2) 0.0179(7) Uani 1 1 d . . .
C8A C 0.5829(3) 0.2362(3) 0.6673(2) 0.0228(8) Uani 1 1 d . . .
H8A1 H 0.5187 0.2132 0.6504 0.027 Uiso 1 1 calc R . .
H8A2 H 0.6063 0.2561 0.6216 0.027 Uiso 1 1 calc R . .
C9A C 0.6398(3) 0.1491(3) 0.7041(2) 0.0224(8) Uani 1 1 d . . .
H9A1 H 0.7042 0.1714 0.7212 0.027 Uiso 1 1 calc R . .
H9A2 H 0.6396 0.0957 0.6660 0.027 Uiso 1 1 calc R . .
C10A C 0.6127(3) 0.2031(3) 0.8422(2) 0.0191(8) Uani 1 1 d . . .
C1B C 0.9010(3) 0.3070(3) 1.0382(2) 0.0199(8) Uani 1 1 d . . .
C2B C 0.9104(3) 0.2058(3) 1.1610(2) 0.0189(7) Uani 1 1 d . . .
C3B C 0.8710(3) 0.1576(3) 1.2977(2) 0.0279(9) Uani 1 1 d . . .
H3B1 H 0.8074 0.1827 1.2810 0.033 Uiso 1 1 calc R B .
H3B2 H 0.8697 0.1058 1.3368 0.033 Uiso 1 1 calc R . .
C4B C 0.9315(3) 0.2431(3) 1.3329(2) 0.0266(9) Uani 1 1 d . B .
H4B1 H 0.9960 0.2194 1.3453 0.032 Uiso 1 1 calc R . .
H4B2 H 0.9132 0.2623 1.3809 0.032 Uiso 1 1 calc R . .
C5B C 0.9163(3) 0.3033(3) 1.1826(2) 0.0185(7) Uani 1 1 d . B .
C6B C 0.8928(3) 0.3370(3) 0.9636(2) 0.0210(8) Uani 1 1 d . B .
C7B C 0.8742(3) 0.4388(3) 0.8400(2) 0.0169(7) Uani 1 1 d . B .
C8B C 0.8646(5) 0.4945(4) 0.6895(3) 0.0209(16) Uani 0.732(15) 1 d P B 3
H8B1 H 0.8415 0.5464 0.6512 0.025 Uiso 0.732(15) 1 calc PR B 3
H8B2 H 0.9284 0.4778 0.6849 0.025 Uiso 0.732(15) 1 calc PR B 3
C9B C 0.8058(6) 0.4024(4) 0.6726(3) 0.0240(16) Uani 0.732(15) 1 d P B 3
H9B1 H 0.7975 0.3871 0.6179 0.029 Uiso 0.732(15) 1 calc PR B 3
H9B2 H 0.7443 0.4165 0.6839 0.029 Uiso 0.732(15) 1 calc PR B 3
C8C C 0.8077(14) 0.4945(11) 0.6945(8) 0.021(4) Uani 0.268(15) 1 d P B 4
H8C1 H 0.7453 0.4714 0.6985 0.025 Uiso 0.268(15) 1 calc PR B 4
H8C2 H 0.8014 0.5465 0.6547 0.025 Uiso 0.268(15) 1 calc PR B 4
C9C C 0.8641(14) 0.4071(11) 0.6743(8) 0.019(4) Uani 0.268(15) 1 d P B 4
H9C1 H 0.9297 0.4271 0.6835 0.022 Uiso 0.268(15) 1 calc PR B 4
H9C2 H 0.8448 0.3929 0.6195 0.022 Uiso 0.268(15) 1 calc PR B 4
C10B C 0.8706(3) 0.3410(3) 0.8183(2) 0.0158(7) Uani 1 1 d . B .
O1 O 0.6053(5) -0.0324(6) 0.5623(4) 0.113(3) Uani 1 1 d . . .
O2 O 0.5675(4) 0.1054(6) 0.4718(5) 0.115(3) Uani 1 1 d . . .

loop_
_atom_site_aniso_label
_atom_site_aniso_U_11
_atom_site_aniso_U_22
_atom_site_aniso_U_33
_atom_site_aniso_U_23
_atom_site_aniso_U_13
_atom_site_aniso_U_12
S1A 0.0391(6) 0.0159(5) 0.0145(4) 0.0017(3) 0.0049(4) 0.0030(4)
S2A 0.0314(5) 0.0174(5) 0.0145(4) 0.0033(3) 0.0061(4) 0.0044(4)
S3A 0.0390(6) 0.0148(5) 0.0171(5) 0.0010(3) 0.0074(4) 0.0004(4)
S4A 0.0487(7) 0.0158(5) 0.0149(5) 0.0023(3) 0.0076(4) -0.0030(4)
S5A 0.0390(6) 0.0162(5) 0.0157(5) 0.0022(3) 0.0062(4) -0.0018(4)
S6A 0.0355(6) 0.0186(5) 0.0147(4) 0.0038(4) 0.0048(4) 0.0050(4)
S7A 0.0315(5) 0.0158(5) 0.0161(4) 0.0001(3) 0.0045(4) -0.0020(4)
S8A 0.0388(6) 0.0165(5) 0.0147(4) 0.0029(3) 0.0035(4) 0.0012(4)
S1B 0.0382(6) 0.0154(5) 0.0155(4) -0.0025(3) 0.0044(4) 0.0003(4)
S2B 0.0357(6) 0.0160(5) 0.0202(5) 0.0023(4) 0.0077(4) 0.0005(4)
S3B 0.0435(6) 0.0202(5) 0.0135(4) -0.0014(4) 0.0090(4) 0.0018(4)
S4B 0.0414(6) 0.0152(5) 0.0130(4) -0.0021(3) 0.0040(4) 0.0018(4)
S5B 0.0370(6) 0.0146(5) 0.0138(4) -0.0031(3) 0.0017(4) 0.0008(4)
S6B 0.0392(6) 0.0150(5) 0.0169(5) -0.0004(4) 0.0020(4) -0.0004(4)
S7B 0.0280(5) 0.0175(5) 0.0128(4) -0.0032(3) 0.0051(4) -0.0025(4)
S8B 0.0432(6) 0.0148(5) 0.0135(4) -0.0022(3) 0.0062(4) -0.0016(4)
S1D 0.0482(12) 0.0437(11) 0.0225(6) 0.0013(7) 0.0102(7) 0.0153(9)
O1D 0.076(2) 0.0556(19) 0.0364(15) 0.0038(12) 0.0126(14) 0.0238(16)
O2D 0.076(2) 0.0556(19) 0.0364(15) 0.0038(12) 0.0126(14) 0.0238(16)
O3D 0.076(2) 0.0556(19) 0.0364(15) 0.0038(12) 0.0126(14) 0.0238(16)
S1E 0.0482(12) 0.0437(11) 0.0225(6) 0.0013(7) 0.0102(7) 0.0153(9)
O1E 0.076(2) 0.0556(19) 0.0364(15) 0.0038(12) 0.0126(14) 0.0238(16)
O2E 0.076(2) 0.0556(19) 0.0364(15) 0.0038(12) 0.0126(14) 0.0238(16)
O3E 0.076(2) 0.0556(19) 0.0364(15) 0.0038(12) 0.0126(14) 0.0238(16)
C1 0.046(3) 0.029(2) 0.0193(19) -0.0015(17) 0.0053(18) 0.003(2)
C2 0.045(3) 0.037(3) 0.0173(19) 0.0021(18) 0.0079(18) 0.011(2)
C3 0.035(2) 0.050(3) 0.027(2) 0.004(2) 0.0089(19) -0.001(2)
C4 0.041(3) 0.037(3) 0.027(2) -0.003(2) 0.009(2) -0.010(2)
C5 0.038(2) 0.029(2) 0.0185(19) -0.0004(16) 0.0072(17) -0.0013(18)
C1A 0.030(2) 0.0147(18) 0.0173(18) 0.0020(14) 0.0060(15) -0.0018(15)
C2A 0.0243(18) 0.0167(18) 0.0120(16) 0.0023(13) 0.0012(14) 0.0032(14)
C3A 0.032(2) 0.027(2) 0.0150(18) -0.0022(15) 0.0019(15) 0.0034(17)
C4A 0.037(2) 0.0205(19) 0.0164(18) 0.0002(15) 0.0069(16) 0.0025(17)
C5A 0.0256(19) 0.0171(18) 0.0128(16) 0.0015(14) 0.0022(14) -0.0023(15)
C6A 0.031(2) 0.0138(17) 0.0174(18) 0.0032(14) 0.0037(15) -0.0007(15)
C7A 0.0232(18) 0.0158(17) 0.0157(17) 0.0005(14) 0.0061(14) 0.0014(14)
C8A 0.032(2) 0.0208(19) 0.0158(18) 0.0027(15) 0.0058(16) 0.0029(16)
C9A 0.027(2) 0.022(2) 0.0198(18) 0.0014(15) 0.0098(16) 0.0017(16)
C10A 0.0255(19) 0.0183(19) 0.0133(17) -0.0005(14) 0.0035(14) -0.0010(15)
C1B 0.029(2) 0.0154(18) 0.0158(17) -0.0025(14) 0.0046(15) 0.0015(15)
C2B 0.0236(18) 0.0199(19) 0.0136(17) 0.0007(14) 0.0045(14) 0.0022(15)
C3B 0.037(2) 0.025(2) 0.025(2) 0.0050(17) 0.0146(18) 0.0027(18)
C4B 0.043(2) 0.023(2) 0.0149(18) 0.0022(15) 0.0080(17) 0.0099(18)
C5B 0.0262(19) 0.0188(18) 0.0116(16) -0.0002(14) 0.0059(14) 0.0020(14)
C6B 0.031(2) 0.0157(18) 0.0154(17) -0.0041(14) 0.0010(15) -0.0021(15)
C7B 0.0208(17) 0.0161(17) 0.0133(16) -0.0020(13) 0.0022(13) 0.0009(14)
C8B 0.029(4) 0.020(3) 0.014(2) 0.000(2) 0.004(2) -0.002(2)
C9B 0.029(4) 0.025(3) 0.015(3) -0.001(2) -0.002(2) -0.003(2)
C8C 0.025(11) 0.018(7) 0.017(7) -0.002(5) 0.000(6) -0.004(6)
C9C 0.026(11) 0.021(8) 0.010(6) 0.002(5) 0.005(6) -0.002(6)
C10B 0.0201(17) 0.0148(17) 0.0127(16) -0.0023(13) 0.0038(13) -0.0011(13)
O1 0.097(5) 0.128(6) 0.102(5) -0.036(5) -0.012(4) 0.014(4)
O2 0.057(3) 0.127(6) 0.155(7) 0.053(5) 0.010(4) -0.043(4)

loop_
_atom_type_symbol
_atom_type_description
_atom_type_scat_dispersion_real
_atom_type_scat_dispersion_imag
_atom_type_scat_source
C C 0.0033 0.0016 'International Tables Vol C Tables 4.2.6.8 and 6.1.1.4'
H H 0.0000 0.0000 'International Tables Vol C Tables 4.2.6.8 and 6.1.1.4'
O O 0.0106 0.0060 'International Tables Vol C Tables 4.2.6.8 and 6.1.1.4'
S S 0.1246 0.1234 'International Tables Vol C Tables 4.2.6.8 and 6.1.1.4'

loop_
_geom_angle_atom_site_label_1
_geom_angle_atom_site_label_2
_geom_angle_atom_site_label_3
_geom_angle
_geom_angle_site_symmetry_1
_geom_angle_site_symmetry_3
C1A S1A C2A 94.73(18) . .
C2A S2A C3A 98.28(19) . .
C5A S3A C4A 104.04(19) . .
C1A S4A C5A 94.66(19) . .
C6A S5A C7A 94.88(19) . .
C7A S6A C8A 104.09(18) . .
C10A S7A C9A 98.59(19) . .
C6A S8A C10A 94.32(19) . .
C1B S1B C2B 95.81(19) . .
C2B S2B C3B 99.7(2) . .
C5B S3B C4B 103.40(19) . .
C1B S4B C5B 95.75(19) . .
C6B S5B C7B 95.65(19) . .
C7B S6B C8C 100.1(5) . .
C7B S6B C8B 102.7(2) . .
C8C S6B C8B 27.5(6) . .
C10B S7B C9C 100.1(5) . .
C10B S7B C9B 100.4(2) . .
C9C S7B C9B 27.5(6) . .
C6B S8B C10B 96.22(19) . .
O3D S1D O2D 112.97(12) . .
O3D S1D O1D 112.92(12) . .
O2D S1D O1D 112.88(12) . .
O3D S1D C2 105.9(3) . .
O2D S1D C2 103.4(3) . .
O1D S1D C2 108.0(3) . .
O3E S1E O1E 112.96(14) . .
O3E S1E O2E 112.94(14) . .
O1E S1E O2E 112.93(14) . .
O3E S1E C2 101.8(12) . .
O1E S1E C2 117.5(11) . .
O2E S1E C2 97.5(11) . .
C2 C1 C5 120.7(5) . 3_756
C2 C1 H1 119.7 . .
C5 C1 H1 119.7 3_756 .
C1 C2 C3 121.1(5) . .
C1 C2 S1D 118.9(4) . .
C3 C2 S1D 120.1(4) . .
C1 C2 S1E 136.9(6) . .
C3 C2 S1E 102.0(5) . .
S1D C2 S1E 18.1(3) . .
C4 C3 C2 119.9(5) . .
C4 C3 H3 120.1 . .
C2 C3 H3 120.1 . .
C3 C4 C5 120.6(5) . .
C3 C4 H4 119.7 . .
C5 C4 H4 119.7 . .
C1 C5 C4 122.2(4) 3_756 .
C1 C5 C5 119.0(5) 3_756 3_756
C4 C5 C5 118.7(5) . 3_756
C6A C1A S1A 121.9(3) . .
C6A C1A S4A 123.4(3) . .
S1A C1A S4A 114.5(2) . .
C5A C2A S2A 126.4(3) . .
C5A C2A S1A 117.0(3) . .
S2A C2A S1A 116.1(2) . .
C4A C3A S2A 112.7(3) . .
C4A C3A H3A1 109.0 . .
S2A C3A H3A1 109.0 . .
C4A C3A H3A2 109.0 . .
S2A C3A H3A2 109.0 . .
H3A1 C3A H3A2 107.8 . .
C3A C4A S3A 114.4(3) . .
C3A C4A H4A1 108.7 . .
S3A C4A H4A1 108.7 . .
C3A C4A H4A2 108.7 . .
S3A C4A H4A2 108.7 . .
H4A1 C4A H4A2 107.6 . .
C2A C5A S3A 128.9(3) . .
C2A C5A S4A 116.9(3) . .
S3A C5A S4A 114.1(2) . .
C1A C6A S5A 123.1(3) . .
C1A C6A S8A 122.8(3) . .
S5A C6A S8A 113.9(2) . .
C10A C7A S6A 128.8(3) . .
C10A C7A S5A 116.1(3) . .
S6A C7A S5A 115.0(2) . .
C9A C8A S6A 115.6(3) . .
C9A C8A H8A1 108.4 . .
S6A C8A H8A1 108.4 . .
C9A C8A H8A2 108.4 . .
S6A C8A H8A2 108.4 . .
H8A1 C8A H8A2 107.4 . .
C8A C9A S7A 113.2(3) . .
C8A C9A H9A1 108.9 . .
S7A C9A H9A1 108.9 . .
C8A C9A H9A2 108.9 . .
S7A C9A H9A2 108.9 . .
H9A1 C9A H9A2 107.8 . .
C7A C10A S7A 126.2(3) . .
C7A C10A S8A 117.4(3) . .
S7A C10A S8A 116.0(2) . .
C6B C1B S4B 121.9(3) . .
C6B C1B S1B 122.7(3) . .
S4B C1B S1B 115.4(2) . .
C5B C2B S2B 128.0(3) . .
C5B C2B S1B 116.2(3) . .
S2B C2B S1B 115.8(2) . .
C4B C3B S2B 113.6(3) . .
C4B C3B H3B1 108.8 . .
S2B C3B H3B1 108.8 . .
C4B C3B H3B2 108.8 . .
S2B C3B H3B2 108.8 . .
H3B1 C3B H3B2 107.7 . .
C3B C4B S3B 114.4(3) . .
C3B C4B H4B1 108.6 . .
S3B C4B H4B1 108.6 . .
C3B C4B H4B2 108.6 . .
S3B C4B H4B2 108.6 . .
H4B1 C4B H4B2 107.6 . .
C2B C5B S4B 116.8(3) . .
C2B C5B S3B 128.4(3) . .
S4B C5B S3B 114.8(2) . .
C1B C6B S8B 122.1(3) . .
C1B C6B S5B 122.7(3) . .
S8B C6B S5B 115.2(2) . .
C10B C7B S6B 128.9(3) . .
C10B C7B S5B 116.5(3) . .
S6B C7B S5B 114.7(2) . .
C9B C8B S6B 113.1(5) . .
C9B C8B H8B1 109.0 . .
S6B C8B H8B1 109.0 . .
C9B C8B H8B2 109.0 . .
S6B C8B H8B2 109.0 . .
H8B1 C8B H8B2 107.8 . .
C8B C9B S7B 113.4(5) . .
C8B C9B H9B1 108.9 . .
S7B C9B H9B1 108.9 . .
C8B C9B H9B2 108.9 . .
S7B C9B H9B2 108.9 . .
H9B1 C9B H9B2 107.7 . .
C9C C8C S6B 108.4(13) . .
C9C C8C H8C1 110.0 . .
S6B C8C H8C1 110.0 . .
C9C C8C H8C2 110.0 . .
S6B C8C H8C2 110.0 . .
H8C1 C8C H8C2 108.4 . .
C8C C9C S7B 114.5(12) . .
C8C C9C H9C1 108.6 . .
S7B C9C H9C1 108.6 . .
C8C C9C H9C2 108.6 . .
S7B C9C H9C2 108.6 . .
H9C1 C9C H9C2 107.6 . .
C7B C10B S8B 116.4(3) . .
C7B C10B S7B 127.7(3) . .
S8B C10B S7B 115.8(2) . .

loop_
_geom_bond_atom_site_label_1
_geom_bond_atom_site_label_2
_geom_bond_distance
_geom_bond_site_symmetry_2
S1A C1A 1.749(4) .
S1A C2A 1.764(4) .
S2A C2A 1.749(4) .
S2A C3A 1.817(4) .
S3A C5A 1.746(4) .
S3A C4A 1.810(4) .
S4A C1A 1.755(4) .
S4A C5A 1.762(4) .
S5A C6A 1.754(4) .
S5A C7A 1.765(4) .
S6A C7A 1.742(4) .
S6A C8A 1.824(4) .
S7A C10A 1.742(4) .
S7A C9A 1.813(4) .
S8A C6A 1.759(4) .
S8A C10A 1.760(4) .
S1B C1B 1.726(4) .
S1B C2B 1.744(4) .
S2B C2B 1.740(4) .
S2B C3B 1.814(4) .
S3B C5B 1.750(4) .
S3B C4B 1.806(4) .
S4B C1B 1.720(4) .
S4B C5B 1.742(4) .
S5B C6B 1.734(4) .
S5B C7B 1.744(4) .
S6B C7B 1.737(4) .
S6B C8C 1.806(14) .
S6B C8B 1.832(5) .
S7B C10B 1.746(4) .
S7B C9C 1.809(14) .
S7B C9B 1.818(6) .
S8B C6B 1.718(4) .
S8B C10B 1.738(4) .
S1D O3D 1.445(3) .
S1D O2D 1.445(3) .
S1D O1D 1.446(3) .
S1D C2 1.780(5) .
S1E O3E 1.445(3) .
S1E O1E 1.445(3) .
S1E O2E 1.445(3) .
S1E C2 1.886(10) .
C1 C2 1.357(7) .
C1 C5 1.416(7) 3_756
C1 H1 0.9500 .
C2 C3 1.420(8) .
C3 C4 1.378(8) .
C3 H3 0.9500 .
C4 C5 1.417(7) .
C4 H4 0.9500 .
C5 C1 1.416(7) 3_756
C5 C5 1.438(9) 3_756
C1A C6A 1.347(6) .
C2A C5A 1.348(5) .
C3A C4A 1.522(6) .
C3A H3A1 0.9900 .
C3A H3A2 0.9900 .
C4A H4A1 0.9900 .
C4A H4A2 0.9900 .
C7A C10A 1.357(5) .
C8A C9A 1.512(6) .
C8A H8A1 0.9900 .
C8A H8A2 0.9900 .
C9A H9A1 0.9900 .
C9A H9A2 0.9900 .
C1B C6B 1.385(6) .
C2B C5B 1.357(5) .
C3B C4B 1.512(7) .
C3B H3B1 0.9900 .
C3B H3B2 0.9900 .
C4B H4B1 0.9900 .
C4B H4B2 0.9900 .
C7B C10B 1.362(5) .
C8B C9B 1.504(10) .
C8B H8B1 0.9900 .
C8B H8B2 0.9900 .
C9B H9B1 0.9900 .
C9B H9B2 0.9900 .
C8C C9C 1.52(3) .
C8C H8C1 0.9900 .
C8C H8C2 0.9900 .
C9C H9C1 0.9900 .
C9C H9C2 0.9900 .

loop_
_geom_torsion_atom_site_label_1
_geom_torsion_atom_site_label_2
_geom_torsion_atom_site_label_3
_geom_torsion_atom_site_label_4
_geom_torsion
_geom_torsion_site_symmetry_1
_geom_torsion_site_symmetry_4
C5 C1 C2 C3 0.8(7) 3_756 .
C5 C1 C2 S1D -179.4(3) 3_756 .
C5 C1 C2 S1E -178.1(5) 3_756 .
O3D S1D C2 C1 -117.6(4) . .
O2D S1D C2 C1 123.4(4) . .
O1D S1D C2 C1 3.6(4) . .
O3D S1D C2 C3 62.2(4) . .
O2D S1D C2 C3 -56.8(4) . .
O1D S1D C2 C3 -176.6(4) . .
O3D S1D C2 S1E 65.3(10) . .
O2D S1D C2 S1E -53.7(10) . .
O1D S1D C2 S1E -173.5(10) . .
O3E S1E C2 C1 -94.7(10) . .
O1E S1E C2 C1 141.4(10) . .
O2E S1E C2 C1 20.7(10) . .
O3E S1E C2 C3 86.2(9) . .
O1E S1E C2 C3 -37.7(10) . .
O2E S1E C2 C3 -158.4(8) . .
O3E S1E C2 S1D -91.1(12) . .
O1E S1E C2 S1D 145.1(15) . .
O2E S1E C2 S1D 24.3(11) . .
C1 C2 C3 C4 -0.9(7) . .
S1D C2 C3 C4 179.4(4) . .
S1E C2 C3 C4 178.4(5) . .
C2 C3 C4 C5 0.6(7) . .
C3 C4 C5 C1 180.0(4) . 3_756
C3 C4 C5 C5 -0.3(8) . 3_756
C2A S1A C1A C6A -171.5(4) . .
C2A S1A C1A S4A 14.1(3) . .
C5A S4A C1A C6A 171.1(4) . .
C5A S4A C1A S1A -14.6(3) . .
C3A S2A C2A C5A -26.8(4) . .
C3A S2A C2A S1A 145.5(2) . .
C1A S1A C2A C5A -7.9(4) . .
C1A S1A C2A S2A 179.1(2) . .
C2A S2A C3A C4A 61.9(3) . .
S2A C3A C4A S3A -66.5(4) . .
C5A S3A C4A C3A 27.7(4) . .
S2A C2A C5A S3A -5.3(6) . .
S1A C2A C5A S3A -177.5(2) . .
S2A C2A C5A S4A 171.1(2) . .
S1A C2A C5A S4A -1.1(5) . .
C4A S3A C5A C2A 8.8(5) . .
C4A S3A C5A S4A -167.7(2) . .
C1A S4A C5A C2A 9.5(4) . .
C1A S4A C5A S3A -173.6(2) . .
S1A C1A C6A S5A -172.9(2) . .
S4A C1A C6A S5A 1.0(6) . .
S1A C1A C6A S8A 1.3(6) . .
S4A C1A C6A S8A 175.1(2) . .
C7A S5A C6A C1A -167.7(4) . .
C7A S5A C6A S8A 17.7(3) . .
C10A S8A C6A C1A 167.8(4) . .
C10A S8A C6A S5A -17.6(3) . .
C8A S6A C7A C10A -9.6(4) . .
C8A S6A C7A S5A 165.5(2) . .
C6A S5A C7A C10A -10.7(4) . .
C6A S5A C7A S6A 173.5(2) . .
C7A S6A C8A C9A -24.3(4) . .
S6A C8A C9A S7A 63.2(4) . .
C10A S7A C9A C8A -62.1(3) . .
S6A C7A C10A S7A 2.5(6) . .
S5A C7A C10A S7A -172.6(2) . .
S6A C7A C10A S8A 175.1(2) . .
S5A C7A C10A S8A 0.0(5) . .
C9A S7A C10A C7A 30.0(4) . .
C9A S7A C10A S8A -142.7(2) . .
C6A S8A C10A C7A 10.6(4) . .
C6A S8A C10A S7A -176.0(2) . .
C5B S4B C1B C6B 179.3(4) . .
C5B S4B C1B S1B 1.1(3) . .
C2B S1B C1B C6B -179.0(4) . .
C2B S1B C1B S4B -0.8(3) . .
C3B S2B C2B C5B 21.6(4) . .
C3B S2B C2B S1B -155.9(2) . .
C1B S1B C2B C5B 0.1(4) . .
C1B S1B C2B S2B 177.9(2) . .
C2B S2B C3B C4B -55.7(4) . .
S2B C3B C4B S3B 68.2(4) . .
C5B S3B C4B C3B -36.7(4) . .
S2B C2B C5B S4B -176.8(2) . .
S1B C2B C5B S4B 0.7(5) . .
S2B C2B C5B S3B 1.5(6) . .
S1B C2B C5B S3B 179.0(2) . .
C1B S4B C5B C2B -1.1(4) . .
C1B S4B C5B S3B -179.6(2) . .
C4B S3B C5B C2B 2.1(5) . .
C4B S3B C5B S4B -179.6(2) . .
S4B C1B C6B S8B -179.2(2) . .
S1B C1B C6B S8B -1.1(6) . .
S4B C1B C6B S5B -0.5(6) . .
S1B C1B C6B S5B 177.6(2) . .
C10B S8B C6B C1B 177.7(4) . .
C10B S8B C6B S5B -1.0(3) . .
C7B S5B C6B C1B -177.5(4) . .
C7B S5B C6B S8B 1.3(3) . .
C8C S6B C7B C10B 21.5(8) . .
C8B S6B C7B C10B -6.4(5) . .
C8C S6B C7B S5B -159.1(7) . .
C8B S6B C7B S5B 172.9(3) . .
C6B S5B C7B C10B -1.1(3) . .
C6B S5B C7B S6B 179.5(2) . .
C7B S6B C8B C9B 41.9(6) . .
C8C S6B C8B C9B -45.6(12) . .
S6B C8B C9B S7B -70.4(7) . .
C10B S7B C9B C8B 54.0(6) . .
C9C S7B C9B C8B -37.8(10) . .
C7B S6B C8C C9C -55.7(13) . .
C8B S6B C8C C9C 42.5(12) . .
S6B C8C C9C S7B 76.4(16) . .
C10B S7B C9C C8C -48.2(14) . .
C9B S7B C9C C8C 45.1(12) . .
S6B C7B C10B S8B 179.9(2) . .
S5B C7B C10B S8B 0.6(4) . .
S6B C7B C10B S7B -1.5(6) . .
S5B C7B C10B S7B 179.1(2) . .
C6B S8B C10B C7B 0.3(3) . .
C6B S8B C10B S7B -178.5(2) . .
C9C S7B C10B C7B 9.8(8) . .
C9B S7B C10B C7B -18.2(5) . .
C9C S7B C10B S8B -171.6(7) . .
C9B S7B C10B S8B 160.4(3) . .
